data_7247388
loop_
_publ_author_name
'Lee, Ming-Yi'
'Liao, Chih-Hsiang'
'Hung, Hsiu-Yu'
'Lee, Jhen-Yi'
'Lee, Hon Man'

_publ_section_title
;
 Nitron-derivative-based palladium carbene complexes: structural
 characterization, theoretical calculations, and catalytic applications in
 the Mizoroki--Heck coupling reaction
;
_journal_issue 39
_journal_name_full 'RSC Advances'
_journal_page_first 27434
_journal_page_last 27445
_journal_paper_doi 10.1039/D3RA05016E
_journal_volume 13
_journal_year 2023
_chemical_formula_moiety 'C44 H34 N8 O3 Pd, H2 O'
_chemical_formula_sum 'C44 H36 N8 O4 Pd'
_chemical_formula_weight 847.21
_space_group_crystal_system triclinic
_space_group_IT_number 2
_space_group_name_Hall '-P 1'
_space_group_name_H-M_alt 'P -1'
_atom_sites_solution_hydrogens mixed
_audit_creation_method SHELXL-2014
_audit_update_record
;
2023-06-29 deposited with the CCDC.	2023-08-30 downloaded from the CCDC.
;
_cell_angle_alpha 109.954(2)
_cell_angle_beta 97.699(2)
_cell_angle_gamma 95.951(2)
_cell_formula_units_Z 2
_cell_length_a 10.1350(4)
_cell_length_b 12.5937(5)
_cell_length_c 16.0612(6)
_cell_measurement_reflns_used 9916
_cell_measurement_temperature 150(2)
_cell_measurement_theta_max 27.4
_cell_measurement_theta_min 2.3
_cell_volume 1884.85(13)
_computing_cell_refinement 'SAINT (Bruker, 2012)'
_computing_data_collection 'APEX2 (Bruker AXS, 2012)'
_computing_data_reduction 'SAINT (Bruker, 2012)'
_computing_molecular_graphics 'DIAMOND (Brandenburg, 1999)'
_computing_publication_material 'SHELXL (Sheldrick, 2015)'
_computing_structure_refinement 'SHELXL (Sheldrick, 2015)'
_computing_structure_solution 'SHELXL (Sheldrick, 2015)'
_diffrn_ambient_temperature 150(2)
_diffrn_measured_fraction_theta_full 0.999
_diffrn_measured_fraction_theta_max 0.999
_diffrn_measurement_device 'three-circle diffractometer'
_diffrn_measurement_device_type 'Bruker APEXII CCD area-detector'
_diffrn_measurement_method '\f and \w'
_diffrn_radiation_probe x-ray
_diffrn_radiation_type MoK\a
_diffrn_radiation_wavelength 0.71073
_diffrn_reflns_av_R_equivalents 0.0319
_diffrn_reflns_av_unetI/netI 0.0309
_diffrn_reflns_Laue_measured_fraction_full 0.999
_diffrn_reflns_Laue_measured_fraction_max 0.999
_diffrn_reflns_limit_h_max 12
_diffrn_reflns_limit_h_min -12
_diffrn_reflns_limit_k_max 16
_diffrn_reflns_limit_k_min -16
_diffrn_reflns_limit_l_max 20
_diffrn_reflns_limit_l_min -20
_diffrn_reflns_number 33124
_diffrn_reflns_point_group_measured_fraction_full 0.999
_diffrn_reflns_point_group_measured_fraction_max 0.999
_diffrn_reflns_theta_full 25.242
_diffrn_reflns_theta_max 26.998
_diffrn_reflns_theta_min 1.743
_diffrn_source 'sealed X-ray tube'
_diffrn_source_type 'Bruker water-cooled sealed X-ray tube'
_diffrn_standards_decay_% 0
_diffrn_standards_interval_count 0
_diffrn_standards_interval_time 0
_diffrn_standards_number 0
_exptl_absorpt_coefficient_mu 0.549
_exptl_absorpt_correction_T_max 0.7458
_exptl_absorpt_correction_T_min 0.6705
_exptl_absorpt_correction_type multi-scan
_exptl_absorpt_process_details 'SADABS (Sheldrick, 2003)'
_exptl_crystal_colour yellow
_exptl_crystal_density_diffrn 1.493
_exptl_crystal_density_method 'not measured'
_exptl_crystal_description block
_exptl_crystal_F_000 868
_exptl_crystal_size_max 0.200
_exptl_crystal_size_mid 0.180
_exptl_crystal_size_min 0.150
_refine_diff_density_max 4.082
_refine_diff_density_min -0.772
_refine_diff_density_rms 0.093
_refine_ls_extinction_method none
_refine_ls_goodness_of_fit_ref 1.054
_refine_ls_hydrogen_treatment constr
_refine_ls_matrix_type full
_refine_ls_number_parameters 517
_refine_ls_number_reflns 8216
_refine_ls_number_restraints 0
_refine_ls_restrained_S_all 1.054
_refine_ls_R_factor_all 0.0521
_refine_ls_R_factor_gt 0.0449
_refine_ls_shift/su_max 0.002
_refine_ls_shift/su_mean 0.000
_refine_ls_structure_factor_coef Fsqd
_refine_ls_weighting_details 'w=1/[\s^2^(Fo^2^)+(0.0621P)^2^+2.5663P] where P=(Fo^2^+2Fc^2^)/3'
_refine_ls_weighting_scheme calc
_refine_ls_wR_factor_gt 0.1122
_refine_ls_wR_factor_ref 0.1165
_reflns_Friedel_coverage 0.000
_reflns_number_gt 7259
_reflns_number_total 8216
_reflns_threshold_expression I>2\s
_cod_data_source_file d3ra05016e2.cif
_cod_data_source_block myl01
_cod_database_code 7247388
_shelx_space_group_comment
;
The symmetry employed for this shelxl refinement is uniquely defined
by the following loop, which should always be used as a source of
symmetry information in preference to the above space-group names.
They are only intended as comments.
;
_shelx_estimated_absorpt_t_min 0.898
_shelx_estimated_absorpt_t_max 0.922
_shelxl_version_number 2014-3

loop_
_space_group_symop_operation_xyz
'x, y, z'
'-x, -y, -z'

loop_
_atom_site_label
_atom_site_type_symbol
_atom_site_fract_x
_atom_site_fract_y
_atom_site_fract_z
_atom_site_U_iso_or_equiv
_atom_site_adp_type
_atom_site_occupancy
_atom_site_site_symmetry_order
_atom_site_calc_flag
_atom_site_refinement_flags_posn
_atom_site_refinement_flags_adp
_atom_site_refinement_flags_occupancy
_atom_site_disorder_assembly
_atom_site_disorder_group
C1 C 0.6147(3) 0.5789(2) 0.69796(19) 0.0233(6) Uani 1 1 d . . . . .
C2 C 0.4225(3) 0.4652(2) 0.6910(2) 0.0245(6) Uani 1 1 d . . . . .
C3 C 0.3974(3) 0.6235(2) 0.6321(2) 0.0243(6) Uani 1 1 d . . . . .
C4 C 0.3431(3) 0.5750(3) 0.5415(2) 0.0323(7) Uani 1 1 d . . . . .
H4 H 0.3610 0.5022 0.5061 0.039 Uiso 1 1 calc R U . . .
C5 C 0.2621(4) 0.6341(3) 0.5029(3) 0.0432(9) Uani 1 1 d . . . . .
H5 H 0.2220 0.6010 0.4410 0.052 Uiso 1 1 calc R U . . .
C6 C 0.2396(3) 0.7408(3) 0.5544(3) 0.0442(9) Uani 1 1 d . . . . .
H6 H 0.1834 0.7807 0.5276 0.053 Uiso 1 1 calc R U . . .
C7 C 0.2975(4) 0.7903(3) 0.6440(3) 0.0412(9) Uani 1 1 d . . . . .
H7 H 0.2840 0.8651 0.6781 0.049 Uiso 1 1 calc R U . . .
C8 C 0.3765(3) 0.7304(3) 0.6851(2) 0.0288(6) Uani 1 1 d . . . . .
H8 H 0.4144 0.7624 0.7475 0.035 Uiso 1 1 calc R U . . .
C9 C 0.7597(3) 0.4736(3) 0.7682(2) 0.0284(6) Uani 1 1 d . . . . .
C10 C 0.7782(4) 0.3619(3) 0.7509(3) 0.0461(9) Uani 1 1 d . . . . .
H10 H 0.7108 0.3003 0.7121 0.055 Uiso 1 1 calc R U . . .
C11 C 0.8979(4) 0.3412(3) 0.7915(3) 0.0578(12) Uani 1 1 d . . . . .
H11 H 0.9120 0.2646 0.7811 0.069 Uiso 1 1 calc R U . . .
C12 C 0.9949(4) 0.4297(4) 0.8460(3) 0.0536(11) Uani 1 1 d . . . . .
H12 H 1.0772 0.4145 0.8721 0.064 Uiso 1 1 calc R U . . .
C13 C 0.9749(4) 0.5413(4) 0.8636(3) 0.0516(10) Uani 1 1 d . . . . .
H13 H 1.0423 0.6027 0.9027 0.062 Uiso 1 1 calc R U . . .
C14 C 0.8560(3) 0.5638(3) 0.8239(3) 0.0388(8) Uani 1 1 d . . . . .
H14 H 0.8415 0.6404 0.8351 0.047 Uiso 1 1 calc R U . . .
C15 C 0.2289(3) 0.3195(3) 0.6755(2) 0.0290(6) Uani 1 1 d . . . . .
C16 C 0.1097(3) 0.2644(3) 0.6160(3) 0.0409(8) Uani 1 1 d . . . . .
H16 H 0.0707 0.2977 0.5757 0.049 Uiso 1 1 calc R U . . .
C17 C 0.0475(4) 0.1612(3) 0.6153(3) 0.0558(11) Uani 1 1 d . . . . .
H17 H -0.0333 0.1228 0.5736 0.067 Uiso 1 1 calc R U . . .
C18 C 0.1026(4) 0.1131(3) 0.6755(3) 0.0541(11) Uani 1 1 d . . . . .
H18 H 0.0595 0.0425 0.6756 0.065 Uiso 1 1 calc R U . . .
C19 C 0.2192(4) 0.1688(3) 0.7343(3) 0.0466(9) Uani 1 1 d . . . . .
H19 H 0.2573 0.1360 0.7752 0.056 Uiso 1 1 calc R U . . .
C20 C 0.2840(4) 0.2729(3) 0.7357(2) 0.0375(7) Uani 1 1 d . . . . .
H20 H 0.3648 0.3111 0.7774 0.045 Uiso 1 1 calc R U . . .
C21 C 0.6922(3) 0.8514(2) 0.7554(2) 0.0260(6) Uani 1 1 d . . . . .
C22 C 0.6701(3) 1.0133(3) 0.8642(2) 0.0337(7) Uani 1 1 d . . . . .
C23 C 0.6452(3) 0.9296(3) 0.6343(2) 0.0294(6) Uani 1 1 d . . . . .
C24 C 0.6897(4) 1.0284(3) 0.6206(3) 0.0414(8) Uani 1 1 d . . . . .
H24 H 0.7254 1.0973 0.6701 0.050 Uiso 1 1 calc R U . . .
C25 C 0.6813(4) 1.0250(4) 0.5328(3) 0.0534(11) Uani 1 1 d . . . . .
H25 H 0.7112 1.0927 0.5224 0.064 Uiso 1 1 calc R U . . .
C26 C 0.6311(4) 0.9266(4) 0.4610(3) 0.0490(10) Uani 1 1 d . . . . .
H26 H 0.6263 0.9259 0.4014 0.059 Uiso 1 1 calc R U . . .
C27 C 0.5876(4) 0.8286(3) 0.4755(2) 0.0410(8) Uani 1 1 d . . . . .
H27 H 0.5525 0.7600 0.4256 0.049 Uiso 1 1 calc R U . . .
C28 C 0.5946(3) 0.8291(3) 0.5625(2) 0.0317(7) Uani 1 1 d . . . . .
H28 H 0.5649 0.7612 0.5725 0.038 Uiso 1 1 calc R U . . .
C29 C 0.7492(3) 0.8554(3) 0.9119(2) 0.0317(7) Uani 1 1 d . . . . .
C30 C 0.6595(4) 0.7927(4) 0.9403(3) 0.0504(10) Uani 1 1 d . . . . .
H30 H 0.5659 0.7792 0.9164 0.060 Uiso 1 1 calc R U . . .
C31 C 0.7078(5) 0.7496(4) 1.0044(4) 0.0660(13) Uani 1 1 d . . . . .
H31 H 0.6470 0.7056 1.0248 0.079 Uiso 1 1 calc R U . . .
C32 C 0.8436(6) 0.7699(4) 1.0390(3) 0.0634(13) Uani 1 1 d . . . . .
H32 H 0.8760 0.7410 1.0841 0.076 Uiso 1 1 calc R U . . .
C33 C 0.9327(4) 0.8318(4) 1.0086(3) 0.0507(10) Uani 1 1 d . . . . .
H33 H 1.0265 0.8447 1.0320 0.061 Uiso 1 1 calc R U . . .
C34 C 0.8859(3) 0.8751(3) 0.9443(2) 0.0358(7) Uani 1 1 d . . . . .
H34 H 0.9466 0.9177 0.9227 0.043 Uiso 1 1 calc R U . . .
C35 C 0.6645(3) 1.2043(3) 0.9765(2) 0.0383(8) Uani 1 1 d . . . . .
C36 C 0.6941(4) 1.2678(3) 1.0681(2) 0.0436(9) Uani 1 1 d . . . . .
H36 H 0.7209 1.2323 1.1097 0.052 Uiso 1 1 calc R U . . .
C37 C 0.6846(4) 1.3830(4) 1.0986(3) 0.0545(11) Uani 1 1 d . . . . .
H37 H 0.7028 1.4255 1.1615 0.065 Uiso 1 1 calc R U . . .
C38 C 0.6495(4) 1.4369(3) 1.0404(3) 0.0519(10) Uani 1 1 d . . . . .
H38 H 0.6435 1.5162 1.0626 0.062 Uiso 1 1 calc R U . . .
C39 C 0.6231(5) 1.3761(4) 0.9499(3) 0.0576(11) Uani 1 1 d . . . . .
H39 H 0.6011 1.4139 0.9091 0.069 Uiso 1 1 calc R U . . .
C40 C 0.6283(4) 1.2572(3) 0.9163(3) 0.0475(9) Uani 1 1 d . . . . .
H40 H 0.6072 1.2145 0.8534 0.057 Uiso 1 1 calc R U . . .
C41 C 0.9194(3) 0.7708(3) 0.6457(2) 0.0282(6) Uani 1 1 d . . . . .
H41 H 0.9078 0.8175 0.6067 0.034 Uiso 1 1 calc R U . . .
C42 C 0.9084(3) 0.6484(3) 0.6071(2) 0.0302(6) Uani 1 1 d . . . . .
H42 H 0.8843 0.6070 0.5404 0.036 Uiso 1 1 calc R U . . .
C43 C 1.0225(3) 0.8094(3) 0.7257(2) 0.0318(7) Uani 1 1 d . . . . .
C44 C 1.0118(3) 0.6168(3) 0.6611(2) 0.0338(7) Uani 1 1 d . . . . .
N1 N 0.6346(2) 0.4957(2) 0.72981(17) 0.0243(5) Uani 1 1 d . . . . .
N2 N 0.4759(2) 0.5594(2) 0.67335(16) 0.0227(5) Uani 1 1 d . . . . .
N3 N 0.5182(2) 0.4239(2) 0.72744(18) 0.0275(5) Uani 1 1 d . . . . .
N4 N 0.2890(2) 0.4240(2) 0.67098(18) 0.0279(5) Uani 1 1 d . . . . .
H4A H 0.2345 0.4655 0.6536 0.033 Uiso 1 1 calc R U . . .
N5 N 0.6993(3) 0.9031(2) 0.84565(17) 0.0298(6) Uani 1 1 d . . . . .
N6 N 0.6563(3) 0.9321(2) 0.72448(18) 0.0279(5) Uani 1 1 d . . . . .
N7 N 0.6410(3) 1.0337(2) 0.79035(19) 0.0348(6) Uani 1 1 d . . . . .
N8 N 0.6742(3) 1.0865(3) 0.94974(19) 0.0397(7) Uani 1 1 d . . . . .
H8A H 0.6837 1.0577 0.9926 0.048 Uiso 1 1 calc R U . . .
O1 O 1.0700(3) 0.9050(2) 0.77903(18) 0.0452(6) Uani 1 1 d . . . . .
O2 O 1.0710(2) 0.7152(2) 0.73752(16) 0.0363(5) Uani 1 1 d . . . . .
O3 O 1.0548(3) 0.5292(2) 0.6511(2) 0.0495(7) Uani 1 1 d . . . . .
O4 O 0.3235(4) 0.9661(3) 0.8870(2) 0.0651(9) Uani 1 1 d G . . . .
H4B H 0.2401 0.9454 0.8589 0.098 Uiso 1 1 d G U . . .
H4C H 0.3419 1.0382 0.8945 0.098 Uiso 1 1 d G U . . .
Pd1 Pd 0.75497(2) 0.70283(2) 0.68648(2) 0.02368(8) Uani 1 1 d . . . . .

loop_
_atom_site_aniso_label
_atom_site_aniso_U_11
_atom_site_aniso_U_22
_atom_site_aniso_U_33
_atom_site_aniso_U_23
_atom_site_aniso_U_13
_atom_site_aniso_U_12
C1 0.0185(13) 0.0195(13) 0.0272(14) 0.0039(11) 0.0017(11) 0.0017(10)
C2 0.0227(14) 0.0206(13) 0.0271(14) 0.0064(11) 0.0035(11) -0.0002(11)
C3 0.0164(13) 0.0243(14) 0.0342(16) 0.0139(12) 0.0045(11) 0.0013(10)
C4 0.0268(16) 0.0330(16) 0.0338(17) 0.0117(14) 0.0007(13) -0.0028(13)
C5 0.0300(18) 0.057(2) 0.046(2) 0.0309(19) -0.0076(15) -0.0064(16)
C6 0.0250(17) 0.055(2) 0.070(3) 0.046(2) 0.0057(16) 0.0063(15)
C7 0.0316(18) 0.0364(18) 0.071(3) 0.0309(18) 0.0234(17) 0.0138(14)
C8 0.0240(15) 0.0277(15) 0.0389(17) 0.0150(13) 0.0109(13) 0.0054(12)
C9 0.0220(15) 0.0271(15) 0.0349(16) 0.0099(13) 0.0017(12) 0.0076(12)
C10 0.037(2) 0.0264(17) 0.064(3) 0.0089(17) -0.0097(17) 0.0078(14)
C11 0.045(2) 0.037(2) 0.086(3) 0.020(2) -0.009(2) 0.0191(18)
C12 0.0278(19) 0.053(2) 0.082(3) 0.031(2) -0.0071(19) 0.0112(16)
C13 0.0286(19) 0.047(2) 0.072(3) 0.022(2) -0.0124(18) 0.0012(16)
C14 0.0290(17) 0.0308(17) 0.053(2) 0.0154(16) -0.0053(15) 0.0042(13)
C15 0.0248(15) 0.0253(15) 0.0374(17) 0.0105(13) 0.0109(13) 0.0023(12)
C16 0.0276(17) 0.0361(18) 0.060(2) 0.0232(17) 0.0009(16) -0.0023(14)
C17 0.030(2) 0.041(2) 0.091(3) 0.027(2) 0.001(2) -0.0108(16)
C18 0.049(2) 0.037(2) 0.087(3) 0.034(2) 0.024(2) -0.0004(17)
C19 0.056(2) 0.044(2) 0.054(2) 0.0310(19) 0.0211(19) 0.0120(18)
C20 0.043(2) 0.0385(18) 0.0324(17) 0.0158(15) 0.0063(15) 0.0026(15)
C21 0.0180(14) 0.0245(14) 0.0298(15) 0.0044(12) 0.0031(11) -0.0003(11)
C22 0.0271(16) 0.0286(16) 0.0364(18) 0.0008(14) 0.0038(13) 0.0050(12)
C23 0.0248(15) 0.0297(15) 0.0346(16) 0.0119(13) 0.0061(12) 0.0063(12)
C24 0.038(2) 0.0314(17) 0.053(2) 0.0167(16) 0.0034(16) -0.0011(14)
C25 0.047(2) 0.059(3) 0.073(3) 0.044(2) 0.017(2) 0.0065(19)
C26 0.050(2) 0.063(3) 0.047(2) 0.030(2) 0.0210(18) 0.014(2)
C27 0.040(2) 0.050(2) 0.0326(18) 0.0119(16) 0.0108(15) 0.0111(16)
C28 0.0276(16) 0.0308(16) 0.0370(17) 0.0122(14) 0.0073(13) 0.0038(12)
C29 0.0295(16) 0.0287(15) 0.0349(17) 0.0101(13) 0.0043(13) 0.0029(12)
C30 0.040(2) 0.055(2) 0.061(3) 0.025(2) 0.0183(19) 0.0006(18)
C31 0.070(3) 0.069(3) 0.075(3) 0.043(3) 0.030(3) 0.001(2)
C32 0.098(4) 0.059(3) 0.046(2) 0.034(2) 0.011(2) 0.020(3)
C33 0.050(2) 0.049(2) 0.044(2) 0.0147(18) -0.0091(18) 0.0023(18)
C34 0.0316(17) 0.0369(18) 0.0348(17) 0.0133(15) -0.0026(14) -0.0033(13)
C35 0.0270(17) 0.0399(18) 0.0351(18) -0.0023(15) 0.0040(13) 0.0061(14)
C36 0.0310(18) 0.049(2) 0.0363(19) -0.0008(16) 0.0067(15) 0.0000(15)
C37 0.040(2) 0.051(2) 0.050(2) -0.0107(19) 0.0120(18) 0.0014(18)
C38 0.044(2) 0.0327(19) 0.063(3) -0.0049(18) 0.0091(19) 0.0127(16)
C39 0.057(3) 0.047(2) 0.059(3) 0.006(2) 0.006(2) 0.022(2)
C40 0.047(2) 0.048(2) 0.039(2) 0.0029(17) 0.0044(17) 0.0203(18)
C41 0.0262(15) 0.0258(15) 0.0351(16) 0.0131(13) 0.0089(12) 0.0034(12)
C42 0.0228(15) 0.0300(16) 0.0355(17) 0.0095(13) 0.0038(12) 0.0037(12)
C43 0.0243(15) 0.0337(17) 0.0382(17) 0.0141(14) 0.0092(13) -0.0002(12)
C44 0.0197(15) 0.0345(17) 0.052(2) 0.0197(16) 0.0114(14) 0.0049(12)
N1 0.0182(12) 0.0202(11) 0.0310(13) 0.0064(10) 0.0008(10) 0.0019(9)
N2 0.0167(11) 0.0198(11) 0.0290(13) 0.0071(10) 0.0012(9) 0.0012(9)
N3 0.0219(12) 0.0225(12) 0.0346(14) 0.0086(11) 0.0006(10) 0.0005(9)
N4 0.0191(12) 0.0242(12) 0.0409(15) 0.0150(11) 0.0012(10) 0.0003(9)
N5 0.0265(13) 0.0297(13) 0.0278(13) 0.0050(11) 0.0020(10) 0.0037(10)
N6 0.0262(13) 0.0202(12) 0.0314(13) 0.0029(10) 0.0027(10) 0.0038(10)
N7 0.0382(16) 0.0262(13) 0.0311(14) 0.0003(11) 0.0014(12) 0.0070(11)
N8 0.0428(17) 0.0385(16) 0.0296(14) 0.0031(12) 0.0026(12) 0.0079(13)
O1 0.0397(14) 0.0363(13) 0.0470(15) 0.0049(12) 0.0040(12) -0.0089(11)
O2 0.0240(12) 0.0409(13) 0.0440(14) 0.0188(11) 0.0006(10) 0.0003(9)
O3 0.0308(13) 0.0403(14) 0.085(2) 0.0282(14) 0.0133(13) 0.0136(11)
O4 0.067(2) 0.072(2) 0.0455(17) 0.0191(17) -0.0052(15) -0.0107(17)
Pd1 0.01782(12) 0.02004(12) 0.03064(13) 0.00674(9) 0.00326(8) 0.00169(8)

loop_
_atom_type_symbol
_atom_type_description
_atom_type_scat_dispersion_real
_atom_type_scat_dispersion_imag
_atom_type_scat_source
C C 0.0033 0.0016 'International Tables Vol C Tables 4.2.6.8 and 6.1.1.4'
H H 0.0000 0.0000 'International Tables Vol C Tables 4.2.6.8 and 6.1.1.4'
N N 0.0061 0.0033 'International Tables Vol C Tables 4.2.6.8 and 6.1.1.4'
O O 0.0106 0.0060 'International Tables Vol C Tables 4.2.6.8 and 6.1.1.4'
Pd Pd -0.9988 1.0072 'International Tables Vol C Tables 4.2.6.8 and 6.1.1.4'

loop_
_geom_angle_atom_site_label_1
_geom_angle_atom_site_label_2
_geom_angle_atom_site_label_3
_geom_angle
_geom_angle_site_symmetry_1
_geom_angle_site_symmetry_3
_geom_angle_publ_flag
N1 C1 N2 101.5(2) . . ?
N1 C1 Pd1 129.3(2) . . ?
N2 C1 Pd1 129.2(2) . . ?
N3 C2 N4 126.6(3) . . ?
N3 C2 N2 110.7(3) . . ?
N4 C2 N2 122.7(3) . . ?
C8 C3 C4 122.2(3) . . ?
C8 C3 N2 118.8(3) . . ?
C4 C3 N2 119.0(3) . . ?
C3 C4 C5 118.9(3) . . ?
C3 C4 H4 120.5 . . ?
C5 C4 H4 120.5 . . ?
C6 C5 C4 120.0(3) . . ?
C6 C5 H5 120.0 . . ?
C4 C5 H5 120.0 . . ?
C7 C6 C5 120.8(3) . . ?
C7 C6 H6 119.6 . . ?
C5 C6 H6 119.6 . . ?
C6 C7 C8 120.2(3) . . ?
C6 C7 H7 119.9 . . ?
C8 C7 H7 119.9 . . ?
C3 C8 C7 117.9(3) . . ?
C3 C8 H8 121.0 . . ?
C7 C8 H8 121.0 . . ?
C14 C9 C10 121.6(3) . . ?
C14 C9 N1 119.5(3) . . ?
C10 C9 N1 118.9(3) . . ?
C9 C10 C11 118.5(3) . . ?
C9 C10 H10 120.8 . . ?
C11 C10 H10 120.8 . . ?
C12 C11 C10 120.5(4) . . ?
C12 C11 H11 119.8 . . ?
C10 C11 H11 119.8 . . ?
C11 C12 C13 120.6(3) . . ?
C11 C12 H12 119.7 . . ?
C13 C12 H12 119.7 . . ?
C12 C13 C14 119.8(4) . . ?
C12 C13 H13 120.1 . . ?
C14 C13 H13 120.1 . . ?
C9 C14 C13 119.0(3) . . ?
C9 C14 H14 120.5 . . ?
C13 C14 H14 120.5 . . ?
C20 C15 C16 120.1(3) . . ?
C20 C15 N4 122.9(3) . . ?
C16 C15 N4 117.0(3) . . ?
C17 C16 C15 120.0(4) . . ?
C17 C16 H16 120.0 . . ?
C15 C16 H16 120.0 . . ?
C16 C17 C18 120.3(4) . . ?
C16 C17 H17 119.9 . . ?
C18 C17 H17 119.9 . . ?
C19 C18 C17 119.1(3) . . ?
C19 C18 H18 120.5 . . ?
C17 C18 H18 120.5 . . ?
C18 C19 C20 121.5(4) . . ?
C18 C19 H19 119.3 . . ?
C20 C19 H19 119.3 . . ?
C15 C20 C19 119.0(3) . . ?
C15 C20 H20 120.5 . . ?
C19 C20 H20 120.5 . . ?
N6 C21 N5 102.2(2) . . ?
N6 C21 Pd1 127.7(2) . . ?
N5 C21 Pd1 129.1(2) . . ?
N7 C22 N8 127.0(3) . . ?
N7 C22 N5 110.8(3) . . ?
N8 C22 N5 122.2(3) . . ?
C24 C23 C28 121.0(3) . . ?
C24 C23 N6 118.6(3) . . ?
C28 C23 N6 120.4(3) . . ?
C23 C24 C25 118.4(4) . . ?
C23 C24 H24 120.8 . . ?
C25 C24 H24 120.8 . . ?
C26 C25 C24 121.4(4) . . ?
C26 C25 H25 119.3 . . ?
C24 C25 H25 119.3 . . ?
C25 C26 C27 119.6(4) . . ?
C25 C26 H26 120.2 . . ?
C27 C26 H26 120.2 . . ?
C26 C27 C28 120.4(4) . . ?
C26 C27 H27 119.8 . . ?
C28 C27 H27 119.8 . . ?
C23 C28 C27 119.1(3) . . ?
C23 C28 H28 120.4 . . ?
C27 C28 H28 120.4 . . ?
C30 C29 C34 122.2(3) . . ?
C30 C29 N5 119.1(3) . . ?
C34 C29 N5 118.8(3) . . ?
C29 C30 C31 118.6(4) . . ?
C29 C30 H30 120.7 . . ?
C31 C30 H30 120.7 . . ?
C32 C31 C30 120.4(4) . . ?
C32 C31 H31 119.8 . . ?
C30 C31 H31 119.8 . . ?
C31 C32 C33 120.1(4) . . ?
C31 C32 H32 119.9 . . ?
C33 C32 H32 119.9 . . ?
C34 C33 C32 120.1(4) . . ?
C34 C33 H33 120.0 . . ?
C32 C33 H33 120.0 . . ?
C33 C34 C29 118.6(3) . . ?
C33 C34 H34 120.7 . . ?
C29 C34 H34 120.7 . . ?
C40 C35 C36 119.7(4) . . ?
C40 C35 N8 123.2(3) . . ?
C36 C35 N8 117.1(3) . . ?
C37 C36 C35 119.8(4) . . ?
C37 C36 H36 120.1 . . ?
C35 C36 H36 120.1 . . ?
C38 C37 C36 121.5(4) . . ?
C38 C37 H37 119.3 . . ?
C36 C37 H37 119.3 . . ?
C37 C38 C39 119.4(4) . . ?
C37 C38 H38 120.3 . . ?
C39 C38 H38 120.3 . . ?
C38 C39 C40 120.6(4) . . ?
C38 C39 H39 119.7 . . ?
C40 C39 H39 119.7 . . ?
C35 C40 C39 118.9(4) . . ?
C35 C40 H40 120.5 . . ?
C39 C40 H40 120.5 . . ?
C42 C41 C43 107.0(3) . . ?
C42 C41 Pd1 73.37(18) . . ?
C43 C41 Pd1 103.1(2) . . ?
C42 C41 H41 121.0 . . ?
C43 C41 H41 121.0 . . ?
Pd1 C41 H41 121.0 . . ?
C41 C42 C44 106.6(3) . . ?
C41 C42 Pd1 67.06(17) . . ?
C44 C42 Pd1 107.9(2) . . ?
C41 C42 H42 121.0 . . ?
C44 C42 H42 121.0 . . ?
Pd1 C42 H42 121.0 . . ?
O1 C43 O2 119.4(3) . . ?
O1 C43 C41 131.4(3) . . ?
O2 C43 C41 109.2(3) . . ?
O3 C44 O2 118.9(3) . . ?
O3 C44 C42 132.7(4) . . ?
O2 C44 C42 108.4(3) . . ?
C1 N1 N3 115.6(2) . . ?
C1 N1 C9 127.9(3) . . ?
N3 N1 C9 116.5(2) . . ?
C1 N2 C2 109.6(2) . . ?
C1 N2 C3 125.9(2) . . ?
C2 N2 C3 124.5(2) . . ?
C2 N3 N1 102.5(2) . . ?
C2 N4 C15 125.8(3) . . ?
C2 N4 H4A 117.1 . . ?
C15 N4 H4A 117.1 . . ?
C21 N5 C22 109.3(3) . . ?
C21 N5 C29 124.3(3) . . ?
C22 N5 C29 125.8(3) . . ?
C21 N6 N7 115.0(3) . . ?
C21 N6 C23 127.4(3) . . ?
N7 N6 C23 117.3(2) . . ?
C22 N7 N6 102.6(3) . . ?
C22 N8 C35 126.4(3) . . ?
C22 N8 H8A 116.8 . . ?
C35 N8 H8A 116.8 . . ?
C43 O2 C44 108.0(2) . . ?
H4B O4 H4C 104.5 . . ?
C21 Pd1 C1 102.86(11) . . ?
C21 Pd1 C41 98.96(12) . . ?
C1 Pd1 C41 158.15(11) . . ?
C21 Pd1 C42 138.46(12) . . ?
C1 Pd1 C42 118.59(11) . . ?
C41 Pd1 C42 39.57(12) . . ?

loop_
_geom_bond_atom_site_label_1
_geom_bond_atom_site_label_2
_geom_bond_distance
_geom_bond_site_symmetry_2
_geom_bond_publ_flag
C1 N1 1.335(4) . ?
C1 N2 1.381(4) . ?
C1 Pd1 2.073(3) . ?
C2 N3 1.310(4) . ?
C2 N4 1.352(4) . ?
C2 N2 1.385(4) . ?
C3 C8 1.381(4) . ?
C3 C4 1.379(4) . ?
C3 N2 1.443(4) . ?
C4 C5 1.385(5) . ?
C4 H4 0.9500 . ?
C5 C6 1.378(6) . ?
C5 H5 0.9500 . ?
C6 C7 1.375(6) . ?
C6 H6 0.9500 . ?
C7 C8 1.403(5) . ?
C7 H7 0.9500 . ?
C8 H8 0.9500 . ?
C9 C14 1.373(5) . ?
C9 C10 1.376(4) . ?
C9 N1 1.430(4) . ?
C10 C11 1.391(5) . ?
C10 H10 0.9500 . ?
C11 C12 1.361(6) . ?
C11 H11 0.9500 . ?
C12 C13 1.378(6) . ?
C12 H12 0.9500 . ?
C13 C14 1.388(5) . ?
C13 H13 0.9500 . ?
C14 H14 0.9500 . ?
C15 C20 1.378(5) . ?
C15 C16 1.386(5) . ?
C15 N4 1.420(4) . ?
C16 C17 1.380(5) . ?
C16 H16 0.9500 . ?
C17 C18 1.392(6) . ?
C17 H17 0.9500 . ?
C18 C19 1.362(6) . ?
C18 H18 0.9500 . ?
C19 C20 1.396(5) . ?
C19 H19 0.9500 . ?
C20 H20 0.9500 . ?
C21 N6 1.336(4) . ?
C21 N5 1.359(4) . ?
C21 Pd1 2.038(3) . ?
C22 N7 1.300(5) . ?
C22 N8 1.361(4) . ?
C22 N5 1.389(4) . ?
C23 C24 1.377(5) . ?
C23 C28 1.380(5) . ?
C23 N6 1.427(4) . ?
C24 C25 1.387(6) . ?
C24 H24 0.9500 . ?
C25 C26 1.364(6) . ?
C25 H25 0.9500 . ?
C26 C27 1.372(6) . ?
C26 H26 0.9500 . ?
C27 C28 1.387(5) . ?
C27 H27 0.9500 . ?
C28 H28 0.9500 . ?
C29 C30 1.365(5) . ?
C29 C34 1.378(5) . ?
C29 N5 1.451(4) . ?
C30 C31 1.376(7) . ?
C30 H30 0.9500 . ?
C31 C32 1.377(7) . ?
C31 H31 0.9500 . ?
C32 C33 1.377(7) . ?
C32 H32 0.9500 . ?
C33 C34 1.376(5) . ?
C33 H33 0.9500 . ?
C34 H34 0.9500 . ?
C35 C40 1.382(6) . ?
C35 C36 1.386(5) . ?
C35 N8 1.415(5) . ?
C36 C37 1.383(6) . ?
C36 H36 0.9500 . ?
C37 C38 1.361(7) . ?
C37 H37 0.9500 . ?
C38 C39 1.366(6) . ?
C38 H38 0.9500 . ?
C39 C40 1.418(6) . ?
C39 H39 0.9500 . ?
C40 H40 0.9500 . ?
C41 C42 1.437(4) . ?
C41 C43 1.444(5) . ?
C41 Pd1 2.078(3) . ?
C41 H41 1.0000 . ?
C42 C44 1.445(4) . ?
C42 Pd1 2.162(3) . ?
C42 H42 1.0000 . ?
C43 O1 1.217(4) . ?
C43 O2 1.391(4) . ?
C44 O3 1.196(4) . ?
C44 O2 1.419(4) . ?
N1 N3 1.398(3) . ?
N4 H4A 0.8800 . ?
N6 N7 1.394(3) . ?
N8 H8A 0.8800 . ?
O4 H4B 0.8700 . ?
O4 H4C 0.8699 . ?

loop_
_geom_torsion_atom_site_label_1
_geom_torsion_atom_site_label_2
_geom_torsion_atom_site_label_3
_geom_torsion_atom_site_label_4
_geom_torsion
_geom_torsion_site_symmetry_1
_geom_torsion_site_symmetry_2
_geom_torsion_site_symmetry_3
_geom_torsion_site_symmetry_4
_geom_torsion_publ_flag
C8 C3 C4 C5 -1.7(5) . . . . ?
N2 C3 C4 C5 176.7(3) . . . . ?
C3 C4 C5 C6 1.6(5) . . . . ?
C4 C5 C6 C7 0.4(5) . . . . ?
C5 C6 C7 C8 -2.4(5) . . . . ?
C4 C3 C8 C7 -0.3(4) . . . . ?
N2 C3 C8 C7 -178.7(3) . . . . ?
C6 C7 C8 C3 2.3(5) . . . . ?
C14 C9 C10 C11 0.2(6) . . . . ?
N1 C9 C10 C11 -177.4(4) . . . . ?
C9 C10 C11 C12 -1.0(7) . . . . ?
C10 C11 C12 C13 1.6(8) . . . . ?
C11 C12 C13 C14 -1.4(8) . . . . ?
C10 C9 C14 C13 0.0(6) . . . . ?
N1 C9 C14 C13 177.5(4) . . . . ?
C12 C13 C14 C9 0.6(7) . . . . ?
C20 C15 C16 C17 -1.6(6) . . . . ?
N4 C15 C16 C17 178.5(4) . . . . ?
C15 C16 C17 C18 1.3(7) . . . . ?
C16 C17 C18 C19 -0.7(7) . . . . ?
C17 C18 C19 C20 0.3(6) . . . . ?
C16 C15 C20 C19 1.3(5) . . . . ?
N4 C15 C20 C19 -178.9(3) . . . . ?
C18 C19 C20 C15 -0.6(6) . . . . ?
C28 C23 C24 C25 0.6(5) . . . . ?
N6 C23 C24 C25 178.7(3) . . . . ?
C23 C24 C25 C26 -0.4(6) . . . . ?
C24 C25 C26 C27 0.1(6) . . . . ?
C25 C26 C27 C28 -0.1(6) . . . . ?
C24 C23 C28 C27 -0.6(5) . . . . ?
N6 C23 C28 C27 -178.6(3) . . . . ?
C26 C27 C28 C23 0.3(5) . . . . ?
C34 C29 C30 C31 1.0(6) . . . . ?
N5 C29 C30 C31 -178.9(4) . . . . ?
C29 C30 C31 C32 0.2(7) . . . . ?
C30 C31 C32 C33 -1.2(8) . . . . ?
C31 C32 C33 C34 0.9(7) . . . . ?
C32 C33 C34 C29 0.2(6) . . . . ?
C30 C29 C34 C33 -1.2(6) . . . . ?
N5 C29 C34 C33 178.6(3) . . . . ?
C40 C35 C36 C37 1.3(6) . . . . ?
N8 C35 C36 C37 -179.0(3) . . . . ?
C35 C36 C37 C38 -1.6(6) . . . . ?
C36 C37 C38 C39 0.0(7) . . . . ?
C37 C38 C39 C40 1.7(7) . . . . ?
C36 C35 C40 C39 0.4(6) . . . . ?
N8 C35 C40 C39 -179.3(4) . . . . ?
C38 C39 C40 C35 -1.9(7) . . . . ?
C43 C41 C42 C44 -3.9(3) . . . . ?
Pd1 C41 C42 C44 -102.8(2) . . . . ?
C43 C41 C42 Pd1 99.0(2) . . . . ?
C42 C41 C43 O1 177.6(3) . . . . ?
Pd1 C41 C43 O1 -106.1(4) . . . . ?
C42 C41 C43 O2 -1.5(3) . . . . ?
Pd1 C41 C43 O2 74.9(3) . . . . ?
C41 C42 C44 O3 -169.5(4) . . . . ?
Pd1 C42 C44 O3 119.8(4) . . . . ?
C41 C42 C44 O2 7.8(3) . . . . ?
Pd1 C42 C44 O2 -62.9(3) . . . . ?
N2 C1 N1 N3 0.0(3) . . . . ?
Pd1 C1 N1 N3 -179.1(2) . . . . ?
N2 C1 N1 C9 -178.0(3) . . . . ?
Pd1 C1 N1 C9 2.9(4) . . . . ?
C14 C9 N1 C1 39.3(5) . . . . ?
C10 C9 N1 C1 -143.1(4) . . . . ?
C14 C9 N1 N3 -138.7(3) . . . . ?
C10 C9 N1 N3 38.9(4) . . . . ?
N1 C1 N2 C2 -0.8(3) . . . . ?
Pd1 C1 N2 C2 178.3(2) . . . . ?
N1 C1 N2 C3 -178.4(3) . . . . ?
Pd1 C1 N2 C3 0.7(4) . . . . ?
N3 C2 N2 C1 1.4(3) . . . . ?
N4 C2 N2 C1 -177.9(3) . . . . ?
N3 C2 N2 C3 179.0(3) . . . . ?
N4 C2 N2 C3 -0.3(4) . . . . ?
C8 C3 N2 C1 -76.6(4) . . . . ?
C4 C3 N2 C1 104.9(3) . . . . ?
C8 C3 N2 C2 106.2(3) . . . . ?
C4 C3 N2 C2 -72.3(4) . . . . ?
N4 C2 N3 N1 178.0(3) . . . . ?
N2 C2 N3 N1 -1.3(3) . . . . ?
C1 N1 N3 C2 0.8(3) . . . . ?
C9 N1 N3 C2 179.1(3) . . . . ?
N3 C2 N4 C15 -8.3(5) . . . . ?
N2 C2 N4 C15 170.8(3) . . . . ?
C20 C15 N4 C2 30.1(5) . . . . ?
C16 C15 N4 C2 -150.0(3) . . . . ?
N6 C21 N5 C22 -1.4(3) . . . . ?
Pd1 C21 N5 C22 168.0(2) . . . . ?
N6 C21 N5 C29 -173.0(3) . . . . ?
Pd1 C21 N5 C29 -3.6(4) . . . . ?
N7 C22 N5 C21 1.8(4) . . . . ?
N8 C22 N5 C21 -177.7(3) . . . . ?
N7 C22 N5 C29 173.3(3) . . . . ?
N8 C22 N5 C29 -6.3(5) . . . . ?
C30 C29 N5 C21 -94.4(4) . . . . ?
C34 C29 N5 C21 85.7(4) . . . . ?
C30 C29 N5 C22 95.4(4) . . . . ?
C34 C29 N5 C22 -84.5(4) . . . . ?
N5 C21 N6 N7 0.6(3) . . . . ?
Pd1 C21 N6 N7 -169.0(2) . . . . ?
N5 C21 N6 C23 173.9(3) . . . . ?
Pd1 C21 N6 C23 4.3(4) . . . . ?
C24 C23 N6 C21 -139.7(3) . . . . ?
C28 C23 N6 C21 38.3(5) . . . . ?
C24 C23 N6 N7 33.4(4) . . . . ?
C28 C23 N6 N7 -148.5(3) . . . . ?
N8 C22 N7 N6 178.2(3) . . . . ?
N5 C22 N7 N6 -1.3(4) . . . . ?
C21 N6 N7 C22 0.5(4) . . . . ?
C23 N6 N7 C22 -173.6(3) . . . . ?
N7 C22 N8 C35 -8.8(6) . . . . ?
N5 C22 N8 C35 170.7(3) . . . . ?
C40 C35 N8 C22 10.5(6) . . . . ?
C36 C35 N8 C22 -169.1(3) . . . . ?
O1 C43 O2 C44 -172.8(3) . . . . ?
C41 C43 O2 C44 6.4(3) . . . . ?
O3 C44 O2 C43 168.9(3) . . . . ?
C42 C44 O2 C43 -8.8(3) . . . . ?
